data_7132360
loop_
_publ_author_name
'Zhou, Benyu'
'Bedajna, Shantabh'
'Gabba&#xef;, Fran&#xe7;ois P'

_publ_section_title
;
 Pnictogen bonding at the service of gold catalysis: the case of a
 phosphinostiborane gold complex.
;
_journal_issue 2
_journal_name_full 'Chemical communications (Cambridge, England)'
_journal_page_first 192
_journal_page_last 195
_journal_paper_doi 10.1039/d3cc04942f
_journal_volume 60
_journal_year 2023
_chemical_formula_moiety 'C61 H68 O3 P Sb'
_chemical_formula_sum 'C61 H68 O3 P Sb'
_chemical_formula_weight 1001.87
_space_group_crystal_system triclinic
_space_group_IT_number 2
_space_group_name_Hall '-P 1'
_space_group_name_H-M_alt 'P -1'
_atom_sites_solution_hydrogens geom
_audit_creation_date 2022-08-17
_audit_creation_method
;
Olex2 1.5
(compiled 2022.04.07 svn.rca3783a0 for OlexSys, GUI svn.r6498)
;
_audit_update_record
;
2023-10-03 deposited with the CCDC.	2023-11-16 downloaded from the CCDC.
;
_cell_angle_alpha 91.680(2)
_cell_angle_beta 101.133(2)
_cell_angle_gamma 96.861(3)
_cell_formula_units_Z 2
_cell_length_a 10.5770(6)
_cell_length_b 15.3832(9)
_cell_length_c 16.6017(9)
_cell_measurement_reflns_used 9677
_cell_measurement_temperature 110.00
_cell_measurement_theta_max 29.580
_cell_measurement_theta_min 2.241
_cell_volume 2627.6(3)
_computing_cell_refinement 'SAINT V8.40A (Bruker, 2019)'
_computing_data_reduction 'SAINT V8.40A (Bruker, 2019)'
_computing_molecular_graphics 'Olex2 1.5 (Dolomanov et al., 2009)'
_computing_publication_material 'Olex2 1.5 (Dolomanov et al., 2009)'
_computing_structure_refinement 'SHELXL 2018/3 (Sheldrick, 2015)'
_computing_structure_solution 'SHELXT 2014/5 (Sheldrick, 2014)'
_diffrn_ambient_temperature 110.00
_diffrn_measured_fraction_theta_full 0.999
_diffrn_measured_fraction_theta_max 0.998
_diffrn_measurement_device_type 'Bruker D8 Quest'
_diffrn_measurement_method '\f and \w scans'
_diffrn_radiation_type MoK\a
_diffrn_radiation_wavelength 0.71073
_diffrn_reflns_av_R_equivalents 0.0480
_diffrn_reflns_av_unetI/netI 0.0290
_diffrn_reflns_Laue_measured_fraction_full 0.999
_diffrn_reflns_Laue_measured_fraction_max 0.998
_diffrn_reflns_limit_h_max 14
_diffrn_reflns_limit_h_min -14
_diffrn_reflns_limit_k_max 21
_diffrn_reflns_limit_k_min -21
_diffrn_reflns_limit_l_max 22
_diffrn_reflns_limit_l_min -22
_diffrn_reflns_number 115494
_diffrn_reflns_point_group_measured_fraction_full 0.999
_diffrn_reflns_point_group_measured_fraction_max 0.998
_diffrn_reflns_theta_full 25.242
_diffrn_reflns_theta_max 29.130
_diffrn_reflns_theta_min 2.122
_diffrn_source_current 1.0
_diffrn_source_power 0.05
_diffrn_source_voltage 50.0
_diffrn_standards_number 0
_exptl_absorpt_coefficient_mu 0.599
_exptl_absorpt_correction_T_max 0.7459
_exptl_absorpt_correction_T_min 0.6975
_exptl_absorpt_correction_type multi-scan
_exptl_absorpt_process_details
;
SADABS-2016/2 (Bruker,2016/2) was used for absorption correction.
wR2(int) was 0.0767 before and 0.0573 after correction.
The Ratio of minimum to maximum transmission is 0.9351.
The \l/2 correction factor is Not present.
;
_exptl_crystal_colour 'clear yellowish yellow'
_exptl_crystal_colour_lustre clear
_exptl_crystal_colour_modifier yellowish
_exptl_crystal_colour_primary yellow
_exptl_crystal_density_diffrn 1.266
_exptl_crystal_description block
_exptl_crystal_F_000 1048
_exptl_crystal_size_max 0.194
_exptl_crystal_size_mid 0.159
_exptl_crystal_size_min 0.15
_refine_diff_density_max 1.045
_refine_diff_density_min -0.709
_refine_diff_density_rms 0.069
_refine_ls_extinction_method none
_refine_ls_goodness_of_fit_ref 1.047
_refine_ls_hydrogen_treatment constr
_refine_ls_matrix_type full
_refine_ls_number_parameters 609
_refine_ls_number_reflns 14122
_refine_ls_number_restraints 0
_refine_ls_restrained_S_all 1.047
_refine_ls_R_factor_all 0.0356
_refine_ls_R_factor_gt 0.0276
_refine_ls_shift/su_max 0.003
_refine_ls_shift/su_mean 0.000
_refine_ls_structure_factor_coef Fsqd
_refine_ls_weighting_details 'w=1/[\s^2^(Fo^2^)+(0.0237P)^2^+1.9045P] where P=(Fo^2^+2Fc^2^)/3'
_refine_ls_weighting_scheme calc
_refine_ls_wR_factor_gt 0.0611
_refine_ls_wR_factor_ref 0.0655
_reflns_Friedel_coverage 0.000
_reflns_number_gt 12511
_reflns_number_total 14122
_reflns_threshold_expression 'I > 2\s(I)'
_cod_data_source_file d3cc04942f2.cif
_cod_data_source_block 3
_cod_depositor_comments 'Adding full bibliography for 7132357--7132360.cif.'
_cod_database_code 7132360
_shelx_shelxl_version_number 2018/3
_shelx_space_group_comment
;
The symmetry employed for this shelxl refinement is uniquely defined
by the following loop, which should always be used as a source of
symmetry information in preference to the above space-group names.
They are only intended as comments.
;
_shelx_estimated_absorpt_t_max 0.916
_shelx_estimated_absorpt_t_min 0.893
_olex2_refinement_description
;
1. Fixed Uiso
 At 1.2 times of:
  All C(H) groups
 At 1.5 times of:
  All C(H,H,H) groups
2.a Aromatic/amide H refined with riding coordinates:
 C1(H1), C29(H29), C8(H8), C3(H3), C27(H27), C43(H43), C47(H47), C6(H6),
 C48(H48), C45(H45), C39(H39), C49(H49), C57(H57), C61(H61), C46(H46), C55(H55),
  C42(H42), C41(H41), C51(H51), C60(H60), C58(H58), C59(H59), C53(H53),
 C40(H40), C54(H54), C52(H52)
2.b Idealised Me refined as rotating group:
 C15(H15A,H15B,H15C), C14(H14A,H14B,H14C), C19(H19A,H19B,H19C), C31(H31A,H31B,
 H31C), C32(H32A,H32B,H32C), C35(H35A,H35B,H35C), C18(H18A,H18B,H18C), C17(H17A,
 H17B,H17C), C22(H22A,H22B,H22C), C37(H37A,H37B,H37C), C23(H23A,H23B,H23C),
 C33(H33A,H33B,H33C), C21(H21A,H21B,H21C), C36(H36A,H36B,H36C)
;
_olex2_submission_special_instructions 'No special instructions were received'

loop_
_space_group_symop_operation_xyz
'x, y, z'
'-x, -y, -z'

loop_
_atom_site_label
_atom_site_type_symbol
_atom_site_fract_x
_atom_site_fract_y
_atom_site_fract_z
_atom_site_U_iso_or_equiv
_atom_site_adp_type
_atom_site_occupancy
_atom_site_site_symmetry_order
_atom_site_calc_flag
_atom_site_refinement_flags_posn
_atom_site_refinement_flags_adp
_atom_site_refinement_flags_occupancy
_atom_site_disorder_assembly
_atom_site_disorder_group
Sb1 Sb 0.53860(2) 0.74793(2) 0.59901(2) 0.01384(3) Uani 1 1 d . . . . .
P1 P 0.52541(4) 0.62626(3) 0.80231(2) 0.01661(8) Uani 1 1 d . . . . .
O2 O 0.63574(10) 0.82072(7) 0.69932(6) 0.0168(2) Uani 1 1 d . . . . .
O1 O 0.38638(10) 0.78303(7) 0.64801(6) 0.0161(2) Uani 1 1 d . . . . .
O3 O 0.72626(10) 0.63882(7) 0.71111(6) 0.0160(2) Uani 1 1 d . . . . .
C13 C 0.91810(15) 0.64922(10) 0.81823(9) 0.0153(3) Uani 1 1 d . . . . .
C38 C 0.51825(15) 0.83255(10) 0.50109(9) 0.0158(3) Uani 1 1 d . . . . .
C11 C 0.80016(15) 0.68094(10) 0.65999(9) 0.0144(3) Uani 1 1 d . . . . .
C44 C 0.41406(15) 0.63148(10) 0.55387(9) 0.0159(3) Uani 1 1 d . . . . .
C12 C 0.78388(15) 0.64237(10) 0.79370(9) 0.0152(3) Uani 1 1 d . . . . .
C1 C 0.99870(15) 0.71930(10) 0.61535(9) 0.0163(3) Uani 1 1 d . . . . .
H1 H 1.090535 0.721878 0.623842 0.020 Uiso 1 1 calc R U . . .
C28 C 0.38480(15) 0.95553(10) 0.80512(9) 0.0167(3) Uani 1 1 d . . . . .
C24 C 0.42491(15) 0.84605(10) 0.70947(9) 0.0147(3) Uani 1 1 d . . . . .
C29 C 0.33835(15) 0.89045(10) 0.74211(9) 0.0156(3) Uani 1 1 d . . . . .
H29 H 0.247575 0.876774 0.721779 0.019 Uiso 1 1 calc R U . . .
C8 C 0.96762(15) 0.65712(10) 0.90267(9) 0.0168(3) Uani 1 1 d . . . . .
H8 H 1.059095 0.663807 0.921647 0.020 Uiso 1 1 calc R U . . .
C10 C 0.93416(15) 0.68290(10) 0.67492(9) 0.0149(3) Uani 1 1 d . . . . .
C2 C 0.93218(15) 0.75207(10) 0.54354(9) 0.0165(3) Uani 1 1 d . . . . .
C4 C 0.73121(15) 0.71884(10) 0.59368(9) 0.0150(3) Uani 1 1 d . . . . .
C3 C 0.79828(15) 0.75261(10) 0.53454(9) 0.0164(3) Uani 1 1 d . . . . .
H3 H 0.751915 0.776437 0.487235 0.020 Uiso 1 1 calc R U . . .
C26 C 0.60970(15) 0.92991(10) 0.80170(9) 0.0161(3) Uani 1 1 d . . . . .
C9 C 1.00015(15) 0.64140(10) 0.75219(9) 0.0156(3) Uani 1 1 d . . . . .
C27 C 0.51895(16) 0.97285(10) 0.83401(9) 0.0173(3) Uani 1 1 d . . . . .
H27 H 0.550414 1.015885 0.877763 0.021 Uiso 1 1 calc R U . . .
C20 C 0.94777(16) 0.66898(11) 1.05254(9) 0.0209(3) Uani 1 1 d . . . . .
C25 C 0.55972(15) 0.86611(10) 0.73834(9) 0.0150(3) Uani 1 1 d . . . . .
C5 C 0.69900(15) 0.63699(10) 0.84796(9) 0.0158(3) Uani 1 1 d . . . . .
C7 C 0.88668(16) 0.65551(10) 0.96046(9) 0.0173(3) Uani 1 1 d . . . . .
C15 C 1.14034(16) 0.68316(12) 0.78284(10) 0.0210(3) Uani 1 1 d . . . . .
H15A H 1.141441 0.745069 0.799025 0.031 Uiso 1 1 calc R U . . .
H15B H 1.189443 0.678621 0.738838 0.031 Uiso 1 1 calc R U . . .
H15C H 1.180111 0.652599 0.830328 0.031 Uiso 1 1 calc R U . . .
C16 C 1.00615(16) 0.78690(11) 0.47750(10) 0.0199(3) Uani 1 1 d . . . . .
C43 C 0.42139(16) 0.81039(11) 0.43160(10) 0.0211(3) Uani 1 1 d . . . . .
H43 H 0.360035 0.759642 0.430026 0.025 Uiso 1 1 calc R U . . .
C30 C 0.75680(15) 0.95247(11) 0.83246(10) 0.0182(3) Uani 1 1 d . . . . .
C47 C 0.23704(17) 0.49024(11) 0.48006(10) 0.0216(3) Uani 1 1 d . . . . .
H47 H 0.175907 0.442287 0.454658 0.026 Uiso 1 1 calc R U . . .
C56 C 0.45700(15) 0.64457(11) 0.89353(9) 0.0180(3) Uani 1 1 d . . . . .
C6 C 0.75304(16) 0.64350(10) 0.93199(9) 0.0172(3) Uani 1 1 d . . . . .
H6 H 0.697116 0.639634 0.970519 0.021 Uiso 1 1 calc R U . . .
C48 C 0.22676(17) 0.52691(11) 0.55524(11) 0.0229(3) Uani 1 1 d . . . . .
H48 H 0.159420 0.503281 0.581794 0.028 Uiso 1 1 calc R U . . .
C45 C 0.42623(16) 0.59348(11) 0.47909(10) 0.0204(3) Uani 1 1 d . . . . .
H45 H 0.495738 0.615347 0.453574 0.024 Uiso 1 1 calc R U . . .
C39 C 0.60699(17) 0.90756(11) 0.50359(10) 0.0218(3) Uani 1 1 d . . . . .
H39 H 0.672688 0.923187 0.551217 0.026 Uiso 1 1 calc R U . . .
C34 C 0.28790(16) 1.00749(11) 0.83705(10) 0.0201(3) Uani 1 1 d . . . . .
C49 C 0.31417(16) 0.59796(11) 0.59214(10) 0.0195(3) Uani 1 1 d . . . . .
H49 H 0.305814 0.623597 0.643300 0.023 Uiso 1 1 calc R U . . .
C57 C 0.41731(17) 0.57879(12) 0.94271(10) 0.0221(3) Uani 1 1 d . . . . .
H57 H 0.422713 0.519195 0.928753 0.026 Uiso 1 1 calc R U . . .
C61 C 0.44624(16) 0.73178(11) 0.91416(10) 0.0218(3) Uani 1 1 d . . . . .
H61 H 0.470919 0.776829 0.880209 0.026 Uiso 1 1 calc R U . . .
C14 C 0.99830(17) 0.54257(11) 0.73082(10) 0.0216(3) Uani 1 1 d . . . . .
H14A H 1.038100 0.514207 0.779762 0.032 Uiso 1 1 calc R U . . .
H14B H 1.047305 0.535495 0.687137 0.032 Uiso 1 1 calc R U . . .
H14C H 0.908303 0.515426 0.712019 0.032 Uiso 1 1 calc R U . . .
C50 C 0.48941(16) 0.50724(11) 0.77880(9) 0.0194(3) Uani 1 1 d . . . . .
C46 C 0.33664(17) 0.52351(11) 0.44177(10) 0.0230(3) Uani 1 1 d . . . . .
H46 H 0.343578 0.498465 0.390060 0.028 Uiso 1 1 calc R U . . .
C19 C 0.91863(18) 0.82764(14) 0.40817(11) 0.0288(4) Uani 1 1 d . . . . .
H19A H 0.847957 0.783123 0.381030 0.043 Uiso 1 1 calc R U . . .
H19B H 0.969808 0.849693 0.368047 0.043 Uiso 1 1 calc R U . . .
H19C H 0.882110 0.876194 0.431060 0.043 Uiso 1 1 calc R U . . .
C31 C 0.82346(17) 0.98036(13) 0.76098(11) 0.0266(4) Uani 1 1 d . . . . .
H31A H 0.811965 0.930995 0.720457 0.040 Uiso 1 1 calc R U . . .
H31B H 0.916382 0.998065 0.782105 0.040 Uiso 1 1 calc R U . . .
H31C H 0.784482 1.029755 0.734885 0.040 Uiso 1 1 calc R U . . .
C32 C 0.81234(17) 0.87206(12) 0.87084(11) 0.0256(4) Uani 1 1 d . . . . .
H32A H 0.768458 0.853966 0.915627 0.038 Uiso 1 1 calc R U . . .
H32B H 0.905655 0.886990 0.892530 0.038 Uiso 1 1 calc R U . . .
H32C H 0.798348 0.823900 0.828850 0.038 Uiso 1 1 calc R U . . .
C35 C 0.18580(17) 0.94446(12) 0.86819(11) 0.0250(4) Uani 1 1 d . . . . .
H35A H 0.135504 0.905652 0.822320 0.037 Uiso 1 1 calc R U . . .
H35B H 0.127346 0.978352 0.891442 0.037 Uiso 1 1 calc R U . . .
H35C H 0.229533 0.909251 0.910641 0.037 Uiso 1 1 calc R U . . .
C18 C 1.11895(18) 0.85674(13) 0.51601(11) 0.0294(4) Uani 1 1 d . . . . .
H18A H 1.085211 0.904728 0.541878 0.044 Uiso 1 1 calc R U . . .
H18B H 1.163928 0.879574 0.473190 0.044 Uiso 1 1 calc R U . . .
H18C H 1.179892 0.830591 0.557601 0.044 Uiso 1 1 calc R U . . .
C55 C 0.35949(17) 0.46992(12) 0.75759(11) 0.0257(4) Uani 1 1 d . . . . .
H55 H 0.292759 0.505082 0.761602 0.031 Uiso 1 1 calc R U . . .
C42 C 0.41462(19) 0.86281(12) 0.36435(11) 0.0268(4) Uani 1 1 d . . . . .
H42 H 0.348428 0.847863 0.316851 0.032 Uiso 1 1 calc R U . . .
C41 C 0.50403(19) 0.93657(12) 0.36654(11) 0.0265(4) Uani 1 1 d . . . . .
H41 H 0.500146 0.971562 0.320135 0.032 Uiso 1 1 calc R U . . .
C17 C 1.0596(2) 0.70997(13) 0.43947(11) 0.0306(4) Uani 1 1 d . . . . .
H17A H 1.121450 0.685728 0.481995 0.046 Uiso 1 1 calc R U . . .
H17B H 1.103729 0.730926 0.395611 0.046 Uiso 1 1 calc R U . . .
H17C H 0.987777 0.664323 0.416603 0.046 Uiso 1 1 calc R U . . .
C22 C 1.03641(19) 0.59826(13) 1.07804(11) 0.0286(4) Uani 1 1 d . . . . .
H22A H 0.984210 0.540475 1.071077 0.043 Uiso 1 1 calc R U . . .
H22B H 1.079606 0.609601 1.135788 0.043 Uiso 1 1 calc R U . . .
H22C H 1.101963 0.599577 1.043516 0.043 Uiso 1 1 calc R U . . .
C51 C 0.58457(18) 0.45391(12) 0.77148(10) 0.0235(3) Uani 1 1 d . . . . .
H51 H 0.673601 0.477607 0.785773 0.028 Uiso 1 1 calc R U . . .
C37 C 0.35411(18) 1.07441(12) 0.90735(12) 0.0285(4) Uani 1 1 d . . . . .
H37A H 0.400163 1.043967 0.952849 0.043 Uiso 1 1 calc R U . . .
H37B H 0.288319 1.104964 0.926451 0.043 Uiso 1 1 calc R U . . .
H37C H 0.416144 1.117047 0.887638 0.043 Uiso 1 1 calc R U . . .
C23 C 1.02754(19) 0.76011(12) 1.06788(11) 0.0295(4) Uani 1 1 d . . . . .
H23A H 1.095623 0.763998 1.035145 0.044 Uiso 1 1 calc R U . . .
H23B H 1.067481 0.769514 1.126351 0.044 Uiso 1 1 calc R U . . .
H23C H 0.970435 0.805007 1.051954 0.044 Uiso 1 1 calc R U . . .
C33 C 0.78924(18) 1.02818(12) 0.89813(12) 0.0283(4) Uani 1 1 d . . . . .
H33A H 0.754895 1.080472 0.875004 0.043 Uiso 1 1 calc R U . . .
H33B H 0.883710 1.040729 0.916167 0.043 Uiso 1 1 calc R U . . .
H33C H 0.749846 1.011762 0.945203 0.043 Uiso 1 1 calc R U . . .
C60 C 0.39972(18) 0.75292(12) 0.98394(11) 0.0264(4) Uani 1 1 d . . . . .
H60 H 0.393568 0.812362 0.998012 0.032 Uiso 1 1 calc R U . . .
C58 C 0.36977(18) 0.60047(13) 1.01227(11) 0.0282(4) Uani 1 1 d . . . . .
H58 H 0.342424 0.555519 1.045509 0.034 Uiso 1 1 calc R U . . .
C21 C 0.84545(19) 0.66380(15) 1.10656(11) 0.0336(4) Uani 1 1 d . . . . .
H21A H 0.788040 0.708764 1.091732 0.050 Uiso 1 1 calc R U . . .
H21B H 0.888616 0.673624 1.164452 0.050 Uiso 1 1 calc R U . . .
H21C H 0.794158 0.605695 1.098119 0.050 Uiso 1 1 calc R U . . .
C59 C 0.36216(18) 0.68707(13) 1.03320(11) 0.0288(4) Uani 1 1 d . . . . .
H59 H 0.331229 0.701573 1.081300 0.035 Uiso 1 1 calc R U . . .
C53 C 0.4219(2) 0.33055(13) 0.72318(12) 0.0329(4) Uani 1 1 d . . . . .
H53 H 0.399048 0.270839 0.704141 0.039 Uiso 1 1 calc R U . . .
C40 C 0.59911(18) 0.95956(12) 0.43610(12) 0.0265(4) Uani 1 1 d . . . . .
H40 H 0.659185 1.011005 0.437793 0.032 Uiso 1 1 calc R U . . .
C54 C 0.3264(2) 0.38254(13) 0.73083(12) 0.0328(4) Uani 1 1 d . . . . .
H54 H 0.237587 0.358185 0.717663 0.039 Uiso 1 1 calc R U . . .
C36 C 0.21879(19) 1.05810(13) 0.76671(12) 0.0294(4) Uani 1 1 d . . . . .
H36A H 0.283102 1.098834 0.746891 0.044 Uiso 1 1 calc R U . . .
H36B H 0.156313 1.091079 0.786798 0.044 Uiso 1 1 calc R U . . .
H36C H 0.172890 1.016653 0.721618 0.044 Uiso 1 1 calc R U . . .
C52 C 0.5513(2) 0.36643(13) 0.74355(12) 0.0303(4) Uani 1 1 d . . . . .
H52 H 0.617449 0.331170 0.738433 0.036 Uiso 1 1 calc R U . . .

loop_
_atom_site_aniso_label
_atom_site_aniso_U_11
_atom_site_aniso_U_22
_atom_site_aniso_U_33
_atom_site_aniso_U_23
_atom_site_aniso_U_13
_atom_site_aniso_U_12
Sb1 0.01259(5) 0.01643(5) 0.01196(5) 0.00079(3) 0.00198(3) 0.00047(4)
P1 0.01396(19) 0.0210(2) 0.01431(18) 0.00339(14) 0.00280(14) -0.00054(15)
O2 0.0137(5) 0.0202(6) 0.0150(5) -0.0031(4) 0.0013(4) 0.0001(4)
O1 0.0124(5) 0.0187(5) 0.0161(5) -0.0029(4) 0.0021(4) -0.0001(4)
O3 0.0137(5) 0.0216(6) 0.0118(5) 0.0026(4) 0.0026(4) -0.0014(4)
C13 0.0160(7) 0.0154(7) 0.0148(7) 0.0028(5) 0.0046(6) -0.0003(6)
C38 0.0155(7) 0.0180(7) 0.0148(7) 0.0024(5) 0.0042(6) 0.0038(6)
C11 0.0159(7) 0.0158(7) 0.0115(6) -0.0007(5) 0.0039(5) 0.0001(6)
C44 0.0157(7) 0.0147(7) 0.0160(7) -0.0003(5) 0.0005(6) 0.0019(6)
C12 0.0162(7) 0.0162(7) 0.0125(7) 0.0019(5) 0.0021(5) -0.0003(6)
C1 0.0134(7) 0.0192(7) 0.0164(7) 0.0015(6) 0.0037(6) 0.0010(6)
C28 0.0176(7) 0.0167(7) 0.0159(7) 0.0018(5) 0.0046(6) 0.0008(6)
C24 0.0166(7) 0.0147(7) 0.0120(6) 0.0012(5) 0.0023(5) -0.0004(6)
C29 0.0139(7) 0.0177(7) 0.0149(7) 0.0020(5) 0.0028(6) 0.0006(6)
C8 0.0142(7) 0.0186(7) 0.0166(7) 0.0033(6) 0.0013(6) 0.0001(6)
C10 0.0159(7) 0.0154(7) 0.0129(7) 0.0005(5) 0.0021(5) 0.0015(6)
C2 0.0170(7) 0.0175(7) 0.0151(7) 0.0025(5) 0.0046(6) 0.0004(6)
C4 0.0138(7) 0.0158(7) 0.0152(7) -0.0007(5) 0.0026(5) 0.0014(6)
C3 0.0178(7) 0.0175(7) 0.0135(7) 0.0018(5) 0.0021(6) 0.0023(6)
C26 0.0166(7) 0.0169(7) 0.0135(7) 0.0025(5) 0.0021(6) -0.0018(6)
C9 0.0149(7) 0.0188(7) 0.0134(7) 0.0031(5) 0.0031(5) 0.0024(6)
C27 0.0193(8) 0.0164(7) 0.0150(7) 0.0000(5) 0.0024(6) -0.0008(6)
C20 0.0207(8) 0.0274(9) 0.0122(7) 0.0010(6) 0.0015(6) -0.0032(7)
C25 0.0160(7) 0.0163(7) 0.0129(7) 0.0024(5) 0.0036(5) 0.0011(6)
C5 0.0158(7) 0.0152(7) 0.0161(7) 0.0033(5) 0.0032(6) -0.0001(6)
C7 0.0196(8) 0.0175(7) 0.0139(7) 0.0020(5) 0.0028(6) -0.0007(6)
C15 0.0155(8) 0.0301(9) 0.0167(7) 0.0057(6) 0.0028(6) 0.0004(6)
C16 0.0166(8) 0.0279(9) 0.0157(7) 0.0069(6) 0.0047(6) 0.0015(6)
C43 0.0200(8) 0.0210(8) 0.0207(8) 0.0041(6) 0.0018(6) -0.0006(6)
C30 0.0146(7) 0.0189(8) 0.0189(7) 0.0002(6) 0.0004(6) -0.0018(6)
C47 0.0207(8) 0.0184(8) 0.0237(8) -0.0025(6) 0.0014(6) -0.0003(6)
C56 0.0127(7) 0.0254(8) 0.0154(7) 0.0032(6) 0.0015(6) 0.0013(6)
C6 0.0181(8) 0.0188(7) 0.0147(7) 0.0025(6) 0.0046(6) -0.0003(6)
C48 0.0212(8) 0.0227(8) 0.0252(8) 0.0000(6) 0.0090(7) -0.0032(7)
C45 0.0207(8) 0.0221(8) 0.0191(8) 0.0001(6) 0.0071(6) 0.0006(6)
C39 0.0194(8) 0.0214(8) 0.0236(8) 0.0022(6) 0.0025(6) 0.0014(6)
C34 0.0198(8) 0.0212(8) 0.0193(8) -0.0009(6) 0.0040(6) 0.0035(6)
C49 0.0219(8) 0.0192(8) 0.0179(7) -0.0011(6) 0.0070(6) 0.0007(6)
C57 0.0214(8) 0.0262(9) 0.0203(8) 0.0057(6) 0.0064(6) 0.0049(7)
C61 0.0185(8) 0.0245(8) 0.0207(8) 0.0010(6) 0.0014(6) -0.0005(6)
C14 0.0266(9) 0.0204(8) 0.0198(8) 0.0038(6) 0.0066(7) 0.0068(7)
C50 0.0211(8) 0.0217(8) 0.0142(7) 0.0025(6) 0.0038(6) -0.0028(6)
C46 0.0271(9) 0.0215(8) 0.0190(8) -0.0045(6) 0.0039(7) 0.0008(7)
C19 0.0206(9) 0.0451(11) 0.0216(8) 0.0158(8) 0.0054(7) 0.0032(8)
C31 0.0177(8) 0.0338(10) 0.0268(9) 0.0049(7) 0.0047(7) -0.0040(7)
C32 0.0197(8) 0.0246(9) 0.0286(9) 0.0031(7) -0.0039(7) 0.0007(7)
C35 0.0216(9) 0.0301(9) 0.0246(8) -0.0029(7) 0.0090(7) 0.0026(7)
C18 0.0240(9) 0.0367(10) 0.0254(9) 0.0094(7) 0.0052(7) -0.0071(8)
C55 0.0207(8) 0.0309(9) 0.0239(8) 0.0016(7) 0.0045(7) -0.0032(7)
C42 0.0325(10) 0.0268(9) 0.0194(8) 0.0049(7) -0.0013(7) 0.0063(8)
C41 0.0348(10) 0.0245(9) 0.0235(8) 0.0099(7) 0.0098(7) 0.0082(8)
C17 0.0326(10) 0.0386(11) 0.0250(9) 0.0053(8) 0.0149(8) 0.0064(8)
C22 0.0324(10) 0.0322(10) 0.0186(8) 0.0062(7) 0.0000(7) 0.0013(8)
C51 0.0245(9) 0.0254(9) 0.0201(8) 0.0005(6) 0.0065(7) -0.0019(7)
C37 0.0253(9) 0.0277(9) 0.0318(10) -0.0101(7) 0.0060(7) 0.0026(7)
C23 0.0347(10) 0.0273(9) 0.0216(8) -0.0026(7) -0.0002(7) -0.0056(8)
C33 0.0201(9) 0.0275(9) 0.0327(10) -0.0096(7) 0.0007(7) -0.0057(7)
C60 0.0238(9) 0.0288(9) 0.0243(9) -0.0048(7) 0.0001(7) 0.0035(7)
C58 0.0278(9) 0.0356(10) 0.0244(9) 0.0087(7) 0.0115(7) 0.0049(8)
C21 0.0291(10) 0.0553(13) 0.0144(8) -0.0011(8) 0.0056(7) -0.0032(9)
C59 0.0260(9) 0.0417(11) 0.0200(8) -0.0004(7) 0.0065(7) 0.0070(8)
C53 0.0430(12) 0.0241(9) 0.0290(9) -0.0038(7) 0.0100(8) -0.0095(8)
C40 0.0255(9) 0.0211(8) 0.0346(10) 0.0081(7) 0.0099(7) 0.0019(7)
C54 0.0298(10) 0.0351(10) 0.0285(9) -0.0024(8) 0.0056(8) -0.0140(8)
C36 0.0313(10) 0.0296(10) 0.0297(9) 0.0045(7) 0.0059(8) 0.0129(8)
C52 0.0365(11) 0.0271(9) 0.0283(9) -0.0014(7) 0.0106(8) 0.0023(8)

loop_
_atom_type_symbol
_atom_type_description
_atom_type_scat_dispersion_real
_atom_type_scat_dispersion_imag
_atom_type_scat_source
C C 0.0033 0.0016 'International Tables Vol C Tables 4.2.6.8 and 6.1.1.4'
H H 0.0000 0.0000 'International Tables Vol C Tables 4.2.6.8 and 6.1.1.4'
O O 0.0106 0.0060 'International Tables Vol C Tables 4.2.6.8 and 6.1.1.4'
P P 0.1023 0.0942 'International Tables Vol C Tables 4.2.6.8 and 6.1.1.4'
Sb Sb -0.5866 1.5461 'International Tables Vol C Tables 4.2.6.8 and 6.1.1.4'

loop_
_geom_angle_atom_site_label_1
_geom_angle_atom_site_label_2
_geom_angle_atom_site_label_3
_geom_angle
_geom_angle_site_symmetry_1
_geom_angle_site_symmetry_3
_geom_angle_publ_flag
O2 Sb1 O1 79.44(4) . . ?
O2 Sb1 C38 106.75(5) . . ?
O2 Sb1 C44 146.01(5) . . ?
O2 Sb1 C4 81.84(5) . . ?
O1 Sb1 C38 96.43(5) . . ?
O1 Sb1 C44 85.88(5) . . ?
O1 Sb1 C4 159.27(5) . . ?
C38 Sb1 C44 105.24(6) . . ?
C38 Sb1 C4 97.44(6) . . ?
C44 Sb1 C4 105.15(6) . . ?
C5 P1 C50 101.15(7) . . ?
C56 P1 C5 100.78(7) . . ?
C56 P1 C50 104.38(7) . . ?
C25 O2 Sb1 114.36(9) . . ?
C24 O1 Sb1 112.62(9) . . ?
C11 O3 C12 115.82(12) . . ?
C12 C13 C8 116.64(14) . . ?
C12 C13 C9 118.56(13) . . ?
C8 C13 C9 124.66(14) . . ?
C43 C38 Sb1 119.91(11) . . ?
C43 C38 C39 119.95(14) . . ?
C39 C38 Sb1 119.99(11) . . ?
O3 C11 C10 121.20(13) . . ?
C4 C11 O3 115.55(13) . . ?
C4 C11 C10 123.25(14) . . ?
C45 C44 Sb1 117.68(12) . . ?
C49 C44 Sb1 122.06(11) . . ?
C49 C44 C45 119.95(15) . . ?
O3 C12 C13 120.73(13) . . ?
O3 C12 C5 115.56(13) . . ?
C5 C12 C13 123.70(14) . . ?
C10 C1 H1 118.9 . . ?
C10 C1 C2 122.13(14) . . ?
C2 C1 H1 118.9 . . ?
C29 C28 C34 119.08(14) . . ?
C27 C28 C29 118.24(14) . . ?
C27 C28 C34 122.63(14) . . ?
O1 C24 C29 122.83(14) . . ?
O1 C24 C25 116.41(13) . . ?
C29 C24 C25 120.75(14) . . ?
C28 C29 H29 120.0 . . ?
C24 C29 C28 119.91(14) . . ?
C24 C29 H29 120.0 . . ?
C13 C8 H8 118.9 . . ?
C13 C8 C7 122.10(15) . . ?
C7 C8 H8 118.9 . . ?
C11 C10 C1 116.84(14) . . ?
C11 C10 C9 118.44(13) . . ?
C1 C10 C9 124.65(14) . . ?
C1 C2 C16 120.37(14) . . ?
C3 C2 C1 118.06(14) . . ?
C3 C2 C16 121.56(13) . . ?
C11 C4 Sb1 118.51(11) . . ?
C11 C4 C3 118.08(14) . . ?
C3 C4 Sb1 122.09(11) . . ?
C2 C3 H3 119.4 . . ?
C4 C3 C2 121.28(14) . . ?
C4 C3 H3 119.4 . . ?
C27 C26 C30 122.39(14) . . ?
C25 C26 C27 116.65(14) . . ?
C25 C26 C30 120.95(14) . . ?
C13 C9 C14 107.58(12) . . ?
C10 C9 C13 108.10(12) . . ?
C10 C9 C14 107.93(12) . . ?
C15 C9 C13 111.46(13) . . ?
C15 C9 C10 112.26(12) . . ?
C15 C9 C14 109.34(13) . . ?
C28 C27 C26 123.41(14) . . ?
C28 C27 H27 118.3 . . ?
C26 C27 H27 118.3 . . ?
C22 C20 C7 109.92(14) . . ?
C23 C20 C7 108.55(13) . . ?
C23 C20 C22 109.79(15) . . ?
C21 C20 C7 112.33(14) . . ?
C21 C20 C22 107.95(15) . . ?
C21 C20 C23 108.27(15) . . ?
O2 C25 C24 115.59(13) . . ?
O2 C25 C26 123.39(14) . . ?
C26 C25 C24 121.00(14) . . ?
C12 C5 P1 116.51(11) . . ?
C12 C5 C6 117.49(14) . . ?
C6 C5 P1 125.95(12) . . ?
C8 C7 C20 119.42(14) . . ?
C6 C7 C8 118.39(14) . . ?
C6 C7 C20 122.18(14) . . ?
C9 C15 H15A 109.5 . . ?
C9 C15 H15B 109.5 . . ?
C9 C15 H15C 109.5 . . ?
H15A C15 H15B 109.5 . . ?
H15A C15 H15C 109.5 . . ?
H15B C15 H15C 109.5 . . ?
C2 C16 C17 108.76(14) . . ?
C19 C16 C2 112.21(14) . . ?
C19 C16 C18 108.24(15) . . ?
C19 C16 C17 107.96(15) . . ?
C18 C16 C2 110.16(13) . . ?
C18 C16 C17 109.47(15) . . ?
C38 C43 H43 120.1 . . ?
C38 C43 C42 119.79(16) . . ?
C42 C43 H43 120.1 . . ?
C26 C30 C31 110.40(13) . . ?
C26 C30 C32 109.29(13) . . ?
C32 C30 C31 109.83(15) . . ?
C33 C30 C26 111.81(14) . . ?
C33 C30 C31 107.54(14) . . ?
C33 C30 C32 107.92(14) . . ?
C48 C47 H47 120.0 . . ?
C48 C47 C46 119.98(16) . . ?
C46 C47 H47 120.0 . . ?
C57 C56 P1 124.83(13) . . ?
C57 C56 C61 119.25(15) . . ?
C61 C56 P1 115.92(12) . . ?
C5 C6 H6 119.2 . . ?
C7 C6 C5 121.50(14) . . ?
C7 C6 H6 119.2 . . ?
C47 C48 H48 119.8 . . ?
C47 C48 C49 120.44(16) . . ?
C49 C48 H48 119.8 . . ?
C44 C45 H45 120.0 . . ?
C46 C45 C44 119.94(15) . . ?
C46 C45 H45 120.0 . . ?
C38 C39 H39 120.1 . . ?
C40 C39 C38 119.75(16) . . ?
C40 C39 H39 120.1 . . ?
C28 C34 C35 109.98(14) . . ?
C28 C34 C37 112.46(14) . . ?
C28 C34 C36 109.23(13) . . ?
C37 C34 C35 108.42(14) . . ?
C37 C34 C36 107.70(15) . . ?
C36 C34 C35 108.96(15) . . ?
C44 C49 H49 120.2 . . ?
C48 C49 C44 119.69(15) . . ?
C48 C49 H49 120.2 . . ?
C56 C57 H57 120.0 . . ?
C58 C57 C56 120.01(17) . . ?
C58 C57 H57 120.0 . . ?
C56 C61 H61 119.8 . . ?
C60 C61 C56 120.39(16) . . ?
C60 C61 H61 119.8 . . ?
C9 C14 H14A 109.5 . . ?
C9 C14 H14B 109.5 . . ?
C9 C14 H14C 109.5 . . ?
H14A C14 H14B 109.5 . . ?
H14A C14 H14C 109.5 . . ?
H14B C14 H14C 109.5 . . ?
C55 C50 P1 118.58(14) . . ?
C51 C50 P1 123.13(13) . . ?
C51 C50 C55 117.84(16) . . ?
C47 C46 C45 119.97(15) . . ?
C47 C46 H46 120.0 . . ?
C45 C46 H46 120.0 . . ?
C16 C19 H19A 109.5 . . ?
C16 C19 H19B 109.5 . . ?
C16 C19 H19C 109.5 . . ?
H19A C19 H19B 109.5 . . ?
H19A C19 H19C 109.5 . . ?
H19B C19 H19C 109.5 . . ?
C30 C31 H31A 109.5 . . ?
C30 C31 H31B 109.5 . . ?
C30 C31 H31C 109.5 . . ?
H31A C31 H31B 109.5 . . ?
H31A C31 H31C 109.5 . . ?
H31B C31 H31C 109.5 . . ?
C30 C32 H32A 109.5 . . ?
C30 C32 H32B 109.5 . . ?
C30 C32 H32C 109.5 . . ?
H32A C32 H32B 109.5 . . ?
H32A C32 H32C 109.5 . . ?
H32B C32 H32C 109.5 . . ?
C34 C35 H35A 109.5 . . ?
C34 C35 H35B 109.5 . . ?
C34 C35 H35C 109.5 . . ?
H35A C35 H35B 109.5 . . ?
H35A C35 H35C 109.5 . . ?
H35B C35 H35C 109.5 . . ?
C16 C18 H18A 109.5 . . ?
C16 C18 H18B 109.5 . . ?
C16 C18 H18C 109.5 . . ?
H18A C18 H18B 109.5 . . ?
H18A C18 H18C 109.5 . . ?
H18B C18 H18C 109.5 . . ?
C50 C55 H55 119.4 . . ?
C54 C55 C50 121.13(18) . . ?
C54 C55 H55 119.4 . . ?
C43 C42 H42 119.9 . . ?
C41 C42 C43 120.13(16) . . ?
C41 C42 H42 119.9 . . ?
C42 C41 H41 119.9 . . ?
C42 C41 C40 120.19(16) . . ?
C40 C41 H41 119.9 . . ?
C16 C17 H17A 109.5 . . ?
C16 C17 H17B 109.5 . . ?
C16 C17 H17C 109.5 . . ?
H17A C17 H17B 109.5 . . ?
H17A C17 H17C 109.5 . . ?
H17B C17 H17C 109.5 . . ?
C20 C22 H22A 109.5 . . ?
C20 C22 H22B 109.5 . . ?
C20 C22 H22C 109.5 . . ?
H22A C22 H22B 109.5 . . ?
H22A C22 H22C 109.5 . . ?
H22B C22 H22C 109.5 . . ?
C50 C51 H51 119.5 . . ?
C52 C51 C50 121.02(17) . . ?
C52 C51 H51 119.5 . . ?
C34 C37 H37A 109.5 . . ?
C34 C37 H37B 109.5 . . ?
C34 C37 H37C 109.5 . . ?
H37A C37 H37B 109.5 . . ?
H37A C37 H37C 109.5 . . ?
H37B C37 H37C 109.5 . . ?
C20 C23 H23A 109.5 . . ?
C20 C23 H23B 109.5 . . ?
C20 C23 H23C 109.5 . . ?
H23A C23 H23B 109.5 . . ?
H23A C23 H23C 109.5 . . ?
H23B C23 H23C 109.5 . . ?
C30 C33 H33A 109.5 . . ?
C30 C33 H33B 109.5 . . ?
C30 C33 H33C 109.5 . . ?
H33A C33 H33B 109.5 . . ?
H33A C33 H33C 109.5 . . ?
H33B C33 H33C 109.5 . . ?
C61 C60 H60 120.0 . . ?
C61 C60 C59 119.94(17) . . ?
C59 C60 H60 120.0 . . ?
C57 C58 H58 119.8 . . ?
C59 C58 C57 120.34(17) . . ?
C59 C58 H58 119.8 . . ?
C20 C21 H21A 109.5 . . ?
C20 C21 H21B 109.5 . . ?
C20 C21 H21C 109.5 . . ?
H21A C21 H21B 109.5 . . ?
H21A C21 H21C 109.5 . . ?
H21B C21 H21C 109.5 . . ?
C60 C59 H59 120.0 . . ?
C58 C59 C60 120.06(17) . . ?
C58 C59 H59 120.0 . . ?
C54 C53 H53 120.3 . . ?
C54 C53 C52 119.35(18) . . ?
C52 C53 H53 120.3 . . ?
C39 C40 H40 119.9 . . ?
C41 C40 C39 120.17(16) . . ?
C41 C40 H40 119.9 . . ?
C55 C54 H54 119.8 . . ?
C53 C54 C55 120.40(18) . . ?
C53 C54 H54 119.8 . . ?
C34 C36 H36A 109.5 . . ?
C34 C36 H36B 109.5 . . ?
C34 C36 H36C 109.5 . . ?
H36A C36 H36B 109.5 . . ?
H36A C36 H36C 109.5 . . ?
H36B C36 H36C 109.5 . . ?
C51 C52 H52 119.9 . . ?
C53 C52 C51 120.26(19) . . ?
C53 C52 H52 119.9 . . ?

loop_
_geom_bond_atom_site_label_1
_geom_bond_atom_site_label_2
_geom_bond_distance
_geom_bond_site_symmetry_2
_geom_bond_publ_flag
Sb1 O2 2.0095(11) . ?
Sb1 O1 2.0574(11) . ?
Sb1 C38 2.1069(15) . ?
Sb1 C44 2.1171(15) . ?
Sb1 C4 2.1549(15) . ?
P1 C5 1.8318(16) . ?
P1 C56 1.8284(16) . ?
P1 C50 1.8394(17) . ?
O2 C25 1.3646(18) . ?
O1 C24 1.3543(18) . ?
O3 C11 1.3851(17) . ?
O3 C12 1.3854(17) . ?
C13 C12 1.390(2) . ?
C13 C8 1.395(2) . ?
C13 C9 1.534(2) . ?
C38 C43 1.391(2) . ?
C38 C39 1.392(2) . ?
C11 C10 1.387(2) . ?
C11 C4 1.383(2) . ?
C44 C45 1.392(2) . ?
C44 C49 1.391(2) . ?
C12 C5 1.387(2) . ?
C1 H1 0.9500 . ?
C1 C10 1.400(2) . ?
C1 C2 1.402(2) . ?
C28 C29 1.400(2) . ?
C28 C27 1.398(2) . ?
C28 C34 1.533(2) . ?
C24 C29 1.385(2) . ?
C24 C25 1.407(2) . ?
C29 H29 0.9500 . ?
C8 H8 0.9500 . ?
C8 C7 1.403(2) . ?
C10 C9 1.533(2) . ?
C2 C3 1.396(2) . ?
C2 C16 1.538(2) . ?
C4 C3 1.396(2) . ?
C3 H3 0.9500 . ?
C26 C27 1.405(2) . ?
C26 C25 1.397(2) . ?
C26 C30 1.535(2) . ?
C9 C15 1.527(2) . ?
C9 C14 1.548(2) . ?
C27 H27 0.9500 . ?
C20 C7 1.538(2) . ?
C20 C22 1.536(3) . ?
C20 C23 1.535(2) . ?
C20 C21 1.530(2) . ?
C5 C6 1.398(2) . ?
C7 C6 1.389(2) . ?
C15 H15A 0.9800 . ?
C15 H15B 0.9800 . ?
C15 H15C 0.9800 . ?
C16 C19 1.531(2) . ?
C16 C18 1.531(2) . ?
C16 C17 1.541(3) . ?
C43 H43 0.9500 . ?
C43 C42 1.392(2) . ?
C30 C31 1.539(2) . ?
C30 C32 1.535(2) . ?
C30 C33 1.532(2) . ?
C47 H47 0.9500 . ?
C47 C48 1.383(2) . ?
C47 C46 1.387(2) . ?
C56 C57 1.395(2) . ?
C56 C61 1.398(2) . ?
C6 H6 0.9500 . ?
C48 H48 0.9500 . ?
C48 C49 1.388(2) . ?
C45 H45 0.9500 . ?
C45 C46 1.390(2) . ?
C39 H39 0.9500 . ?
C39 C40 1.391(2) . ?
C34 C35 1.539(2) . ?
C34 C37 1.534(2) . ?
C34 C36 1.537(2) . ?
C49 H49 0.9500 . ?
C57 H57 0.9500 . ?
C57 C58 1.393(2) . ?
C61 H61 0.9500 . ?
C61 C60 1.388(2) . ?
C14 H14A 0.9800 . ?
C14 H14B 0.9800 . ?
C14 H14C 0.9800 . ?
C50 C55 1.398(2) . ?
C50 C51 1.393(2) . ?
C46 H46 0.9500 . ?
C19 H19A 0.9800 . ?
C19 H19B 0.9800 . ?
C19 H19C 0.9800 . ?
C31 H31A 0.9800 . ?
C31 H31B 0.9800 . ?
C31 H31C 0.9800 . ?
C32 H32A 0.9800 . ?
C32 H32B 0.9800 . ?
C32 H32C 0.9800 . ?
C35 H35A 0.9800 . ?
C35 H35B 0.9800 . ?
C35 H35C 0.9800 . ?
C18 H18A 0.9800 . ?
C18 H18B 0.9800 . ?
C18 H18C 0.9800 . ?
C55 H55 0.9500 . ?
C55 C54 1.385(3) . ?
C42 H42 0.9500 . ?
C42 C41 1.382(3) . ?
C41 H41 0.9500 . ?
C41 C40 1.383(3) . ?
C17 H17A 0.9800 . ?
C17 H17B 0.9800 . ?
C17 H17C 0.9800 . ?
C22 H22A 0.9800 . ?
C22 H22B 0.9800 . ?
C22 H22C 0.9800 . ?
C51 H51 0.9500 . ?
C51 C52 1.392(3) . ?
C37 H37A 0.9800 . ?
C37 H37B 0.9800 . ?
C37 H37C 0.9800 . ?
C23 H23A 0.9800 . ?
C23 H23B 0.9800 . ?
C23 H23C 0.9800 . ?
C33 H33A 0.9800 . ?
C33 H33B 0.9800 . ?
C33 H33C 0.9800 . ?
C60 H60 0.9500 . ?
C60 C59 1.389(3) . ?
C58 H58 0.9500 . ?
C58 C59 1.382(3) . ?
C21 H21A 0.9800 . ?
C21 H21B 0.9800 . ?
C21 H21C 0.9800 . ?
C59 H59 0.9500 . ?
C53 H53 0.9500 . ?
C53 C54 1.383(3) . ?
C53 C52 1.386(3) . ?
C40 H40 0.9500 . ?
C54 H54 0.9500 . ?
C36 H36A 0.9800 . ?
C36 H36B 0.9800 . ?
C36 H36C 0.9800 . ?
C52 H52 0.9500 . ?

loop_
_geom_torsion_atom_site_label_1
_geom_torsion_atom_site_label_2
_geom_torsion_atom_site_label_3
_geom_torsion_atom_site_label_4
_geom_torsion
_geom_torsion_site_symmetry_1
_geom_torsion_site_symmetry_2
_geom_torsion_site_symmetry_3
_geom_torsion_site_symmetry_4
_geom_torsion_publ_flag
Sb1 O2 C25 C24 8.24(16) . . . . ?
Sb1 O2 C25 C26 -170.45(11) . . . . ?
Sb1 O1 C24 C29 168.73(11) . . . . ?
Sb1 O1 C24 C25 -10.08(16) . . . . ?
Sb1 C38 C43 C42 -174.89(13) . . . . ?
Sb1 C38 C39 C40 175.04(13) . . . . ?
Sb1 C44 C45 C46 -172.02(13) . . . . ?
Sb1 C44 C49 C48 173.09(13) . . . . ?
Sb1 C4 C3 C2 163.71(12) . . . . ?
P1 C5 C6 C7 -176.99(12) . . . . ?
P1 C56 C57 C58 178.21(14) . . . . ?
P1 C56 C61 C60 -177.76(13) . . . . ?
P1 C50 C55 C54 173.06(14) . . . . ?
P1 C50 C51 C52 -171.83(13) . . . . ?
O1 C24 C29 C28 -179.39(13) . . . . ?
O1 C24 C25 O2 1.45(19) . . . . ?
O1 C24 C25 C26 -179.82(13) . . . . ?
O3 C11 C10 C1 173.74(13) . . . . ?
O3 C11 C10 C9 -3.2(2) . . . . ?
O3 C11 C4 Sb1 20.70(18) . . . . ?
O3 C11 C4 C3 -172.17(13) . . . . ?
O3 C12 C5 P1 -0.08(18) . . . . ?
O3 C12 C5 C6 -177.73(13) . . . . ?
C13 C12 C5 P1 -178.88(12) . . . . ?
C13 C12 C5 C6 3.5(2) . . . . ?
C13 C8 C7 C20 -177.09(15) . . . . ?
C13 C8 C7 C6 1.6(2) . . . . ?
C38 C43 C42 C41 0.1(3) . . . . ?
C38 C39 C40 C41 -0.4(3) . . . . ?
C11 O3 C12 C13 -28.6(2) . . . . ?
C11 O3 C12 C5 152.53(14) . . . . ?
C11 C10 C9 C13 -29.58(19) . . . . ?
C11 C10 C9 C15 -152.93(14) . . . . ?
C11 C10 C9 C14 86.51(17) . . . . ?
C11 C4 C3 C2 -2.9(2) . . . . ?
C44 C45 C46 C47 -1.6(3) . . . . ?
C12 O3 C11 C10 34.4(2) . . . . ?
C12 O3 C11 C4 -146.58(14) . . . . ?
C12 C13 C8 C7 2.0(2) . . . . ?
C12 C13 C9 C10 34.85(19) . . . . ?
C12 C13 C9 C15 158.67(14) . . . . ?
C12 C13 C9 C14 -81.47(17) . . . . ?
C12 C5 C6 C7 0.4(2) . . . . ?
C1 C10 C9 C13 153.76(15) . . . . ?
C1 C10 C9 C15 30.4(2) . . . . ?
C1 C10 C9 C14 -90.15(18) . . . . ?
C1 C2 C3 C4 -2.2(2) . . . . ?
C1 C2 C16 C19 -174.50(16) . . . . ?
C1 C2 C16 C18 -53.8(2) . . . . ?
C1 C2 C16 C17 66.13(19) . . . . ?
C29 C28 C27 C26 1.7(2) . . . . ?
C29 C28 C34 C35 57.59(19) . . . . ?
C29 C28 C34 C37 178.53(14) . . . . ?
C29 C28 C34 C36 -61.95(19) . . . . ?
C29 C24 C25 O2 -177.39(13) . . . . ?
C29 C24 C25 C26 1.3(2) . . . . ?
C8 C13 C12 O3 176.66(13) . . . . ?
C8 C13 C12 C5 -4.6(2) . . . . ?
C8 C13 C9 C10 -149.58(15) . . . . ?
C8 C13 C9 C15 -25.8(2) . . . . ?
C8 C13 C9 C14 94.10(18) . . . . ?
C8 C7 C6 C5 -2.8(2) . . . . ?
C10 C11 C4 Sb1 -160.28(12) . . . . ?
C10 C11 C4 C3 6.8(2) . . . . ?
C10 C1 C2 C3 3.9(2) . . . . ?
C10 C1 C2 C16 -176.66(15) . . . . ?
C2 C1 C10 C11 -0.3(2) . . . . ?
C2 C1 C10 C9 176.41(15) . . . . ?
C4 C11 C10 C1 -5.2(2) . . . . ?
C4 C11 C10 C9 177.85(14) . . . . ?
C3 C2 C16 C19 5.0(2) . . . . ?
C3 C2 C16 C18 125.63(17) . . . . ?
C3 C2 C16 C17 -114.40(17) . . . . ?
C9 C13 C12 O3 -7.4(2) . . . . ?
C9 C13 C12 C5 171.33(14) . . . . ?
C9 C13 C8 C7 -173.69(14) . . . . ?
C27 C28 C29 C24 -0.8(2) . . . . ?
C27 C28 C34 C35 -125.13(16) . . . . ?
C27 C28 C34 C37 -4.2(2) . . . . ?
C27 C28 C34 C36 115.33(17) . . . . ?
C27 C26 C25 O2 178.08(13) . . . . ?
C27 C26 C25 C24 -0.5(2) . . . . ?
C27 C26 C30 C31 -122.07(16) . . . . ?
C27 C26 C30 C32 117.03(16) . . . . ?
C27 C26 C30 C33 -2.4(2) . . . . ?
C20 C7 C6 C5 175.82(15) . . . . ?
C25 C24 C29 C28 -0.6(2) . . . . ?
C25 C26 C27 C28 -1.0(2) . . . . ?
C25 C26 C30 C31 56.61(19) . . . . ?
C25 C26 C30 C32 -64.29(18) . . . . ?
C25 C26 C30 C33 176.29(14) . . . . ?
C5 P1 C56 C57 -90.70(15) . . . . ?
C5 P1 C56 C61 88.65(13) . . . . ?
C5 P1 C50 C55 167.51(13) . . . . ?
C5 P1 C50 C51 -20.39(15) . . . . ?
C16 C2 C3 C4 178.33(15) . . . . ?
C43 C38 C39 C40 -0.7(3) . . . . ?
C43 C42 C41 C40 -1.2(3) . . . . ?
C30 C26 C27 C28 177.76(14) . . . . ?
C30 C26 C25 O2 -0.7(2) . . . . ?
C30 C26 C25 C24 -179.29(13) . . . . ?
C47 C48 C49 C44 -1.1(3) . . . . ?
C56 P1 C5 C12 -168.78(12) . . . . ?
C56 P1 C5 C6 8.65(16) . . . . ?
C56 P1 C50 C55 63.19(14) . . . . ?
C56 P1 C50 C51 -124.71(14) . . . . ?
C56 C57 C58 C59 -0.3(3) . . . . ?
C56 C61 C60 C59 -0.7(3) . . . . ?
C48 C47 C46 C45 0.2(3) . . . . ?
C45 C44 C49 C48 -0.3(2) . . . . ?
C39 C38 C43 C42 0.8(3) . . . . ?
C34 C28 C29 C24 176.58(13) . . . . ?
C34 C28 C27 C26 -175.64(14) . . . . ?
C49 C44 C45 C46 1.6(2) . . . . ?
C57 C56 C61 C60 1.6(2) . . . . ?
C57 C58 C59 C60 1.2(3) . . . . ?
C61 C56 C57 C58 -1.1(2) . . . . ?
C61 C60 C59 C58 -0.7(3) . . . . ?
C50 P1 C5 C12 84.04(13) . . . . ?
C50 P1 C5 C6 -98.53(15) . . . . ?
C50 P1 C56 C57 13.89(16) . . . . ?
C50 P1 C56 C61 -166.75(12) . . . . ?
C50 C55 C54 C53 -1.1(3) . . . . ?
C50 C51 C52 C53 -0.6(3) . . . . ?
C46 C47 C48 C49 1.2(3) . . . . ?
C55 C50 C51 C52 0.3(2) . . . . ?
C42 C41 C40 C39 1.4(3) . . . . ?
C22 C20 C7 C8 -58.90(19) . . . . ?
C22 C20 C7 C6 122.48(17) . . . . ?
C51 C50 C55 C54 0.5(3) . . . . ?
C23 C20 C7 C8 61.2(2) . . . . ?
C23 C20 C7 C6 -117.43(17) . . . . ?
C21 C20 C7 C8 -179.11(16) . . . . ?
C21 C20 C7 C6 2.3(2) . . . . ?
C54 C53 C52 C51 0.0(3) . . . . ?
C52 C53 C54 C55 0.8(3) . . . . ?
